data_1100270
loop_
_publ_author_name
'Demyanov, P.'
'Marsch, M.'
'Harms, K.'
'Boche, G.'

_publ_section_title
;
 Crystal structure of (2PMDETA)-dilithium-1-(cyclononatetraenyl)-enolate,
 C~29~H~56~Li~2~N~6~O
;
_journal_issue 1-4
_journal_name_full
;
 Zeitschrift f\"ur Kristallographie - New Crystal Structures
;
_journal_page_first 423
_journal_page_last 424
_journal_paper_doi 10.1524/ncrs.2001.216.14.445
_journal_volume 216
_journal_year 2001
_chemical_formula_moiety 'C29 H56 Li2 N6 O1'
_chemical_formula_sum 'C29 H56 Li2 N6 O'
_chemical_name_systematic
(\m~2~-\h^3^,\h^2^-1-(Cyclononatetraenyl)ethenolato)-bis(bis(2-(dimethylamino)ethyl)methylamine)-di-lithium
_space_group_IT_number 14
_symmetry_cell_setting monoclinic
_symmetry_space_group_name_Hall '-P 2yn'
_symmetry_space_group_name_H-M 'P 1 21/n 1'
_cell_angle_alpha 90
_cell_angle_beta 98.707(5)
_cell_angle_gamma 90
_cell_formula_units_Z 4
_cell_length_a 8.9363(4)
_cell_length_b 22.9584(15)
_cell_length_c 15.9613(8)
_cell_volume 3236.931
_diffrn_ambient_temperature 193
_exptl_crystal_colour 'light yellow.'
_exptl_crystal_density_diffrn 1.064
_exptl_crystal_description prism
_refine_ls_R_factor_gt 0.038
_refine_ls_wR_factor_gt 0.092
_cod_original_sg_symbol_H-M 'P 21/n'
_cod_original_formula_sum 'C29 H56 Li2 N6 O1'
_cod_database_code 1100270
_cod_duplicate_entry 8101025

loop_
_symmetry_equiv_pos_site_id
_symmetry_equiv_pos_as_xyz
1 x,y,z
2 1/2+x,1/2-y,1/2+z
3 -x,-y,-z
4 -1/2-x,-1/2+y,-1/2-z

loop_
_atom_site_label
_atom_site_type_symbol
_atom_site_fract_x
_atom_site_fract_y
_atom_site_fract_z
O1 O 1.34773(13) 0.11859(4) 0.84315(7)
C1 C 1.55486(18) 0.18604(6) 0.88575(10)
C2 C 1.5153(2) 0.21558(7) 0.80842(10)
C3 C 1.5390(2) 0.26828(7) 0.76783(12)
C4 C 1.6113(2) 0.32199(7) 0.78422(13)
C5 C 1.6933(2) 0.35242(8) 0.85060(15)
C6 C 1.7501(2) 0.34550(9) 0.93553(16)
C7 C 1.7582(2) 0.30362(9) 0.99878(14)
C8 C 1.7159(2) 0.24570(8) 1.01012(12)
C9 C 1.6381(2) 0.19967(7) 0.96549(11)
C10 C 1.4913(2) 0.12421(6) 0.88085(9)
C11 C 1.5767(3) 0.07827(7) 0.91229(12)
H1 H 1.452(2) 0.1910(7) 0.7693(11)
H2 H 1.491(2) 0.2675(7) 0.7091(12)
H3 H 1.598(2) 0.3440(8) 0.7312(12)
H4 H 1.717(3) 0.390(1) 0.8308(13)
H5 H 1.799(2) 0.3801(9) 0.9565(12)
H6 H 1.812(2) 0.3163(8) 1.0511(13)
H7 H 1.750(2) 0.2332(7) 1.0688(12)
H8 H 1.6406(18) 0.1678(7) 1.001(1)
H9 H 1.528(2) 0.0376(9) 0.9116(11)
H10 H 1.690(2) 0.0831(8) 0.9348(12)
Li1 Li 1.3362(3) 0.05127(11) 0.77433(17)
Li2 Li 1.2457(3) 0.18481(11) 0.88710(16)
N1 N 1.51262(17) 0.02851(6) 0.69892(9)
N2 N 1.18521(18) 0.02433(6) 0.64713(9)
N3 N 1.21680(18) -0.01818(6) 0.82554(9)
N4 N 1.04708(17) 0.20357(6) 0.79804(9)
N5 N 1.21898(16) 0.27922(5) 0.92280(8)
N6 N 1.20863(17) 0.16860(6) 1.01824(9)
C12 C 1.4430(2) -0.00870(8) 0.62871(12)
H11 H 1.43030 -0.04850 0.65060
H12 H 1.51210 -0.01130 0.58590
C13 C 1.2913(2) 0.01340(8) 0.58654(11)
H13 H 1.30630 0.05000 0.55610
H14 H 1.24600 -0.01560 0.54420
C14 C 1.1216(2) -0.03113(8) 0.67383(12)
H15 H 1.19640 -0.06270 0.67210
H16 H 1.02960 -0.04120 0.63370
C15 C 1.0822(2) -0.02667(8) 0.76192(12)
H17 H 1.01190 0.00640 0.76440
H18 H 1.02960 -0.06270 0.77520
C16 C 1.0628(2) 0.06241(8) 0.60694(12)
H19 H 0.98970 0.06870 0.64600
H20 H 1.01180 0.04400 0.55490
H21 H 1.10530 0.09990 0.59300
C17 C 1.6509(3) -0.00025(10) 0.74105(14)
H22 H 1.69860 0.02400 0.78810
H23 H 1.72130 -0.00570 0.70030
H24 H 1.62480 -0.03820 0.76280
C18 C 1.5546(3) 0.08555(8) 0.66831(14)
H25 H 1.60920 0.10790 0.71560
H26 H 1.46290 0.10670 0.64420
H27 H 1.61960 0.08020 0.62470
C19 C 1.3020(3) -0.07249(8) 0.84286(14)
H28 H 1.38810 -0.06580 0.88770
H29 H 1.33910 -0.08550 0.79130
H30 H 1.23590 -0.10240 0.86120
C20 C 1.1707(3) 0.00222(8) 0.90555(12)
H31 H 1.26060 0.00670 0.94860
H32 H 1.10210 -0.02630 0.92510
H33 H 1.11890 0.03980 0.89610
C21 C 0.9846(2) 0.25997(7) 0.82091(12)
H34 H 0.91980 0.25360 0.86520
H35 H 0.92050 0.27650 0.77050
C22 C 1.1085(2) 0.30297(7) 0.85328(12)
H36 H 1.16220 0.31440 0.80590
H37 H 1.06200 0.33840 0.87340
C23 C 1.1533(2) 0.27377(7) 1.00148(11)
H38 H 1.04420 0.26440 0.98750
H39 H 1.16290 0.31140 1.03220
C24 C 1.2320(2) 0.22672(7) 1.05759(11)
H40 H 1.34190 0.23520 1.06910
H41 H 1.19300 0.22670 1.11240
C25 C 1.3536(2) 0.31652(7) 0.93760(12)
H42 H 1.32480 0.35540 0.95500
H43 H 1.39810 0.31960 0.88530
H44 H 1.42780 0.29950 0.98240
C26 C 0.9247(2) 0.16017(8) 0.78569(13)
H45 H 0.87680 0.15800 0.83690
H46 H 0.96660 0.12200 0.77450
H47 H 0.84920 0.17160 0.73740
C27 C 1.1124(2) 0.20833(9) 0.71922(11)
H48 H 1.19090 0.23850 0.72570
H49 H 1.03270 0.21880 0.67250
H50 H 1.15720 0.17090 0.70690
C28 C 1.0542(2) 0.14772(8) 1.02081(12)
H51 H 1.03860 0.14310 1.07990
H52 H 1.03950 0.11010 0.99170
H53 H 0.98130 0.17600 0.99250
C29 C 1.3167(3) 0.12754(9) 1.06494(12)
H54 H 1.42020 0.14130 1.06370
H55 H 1.30360 0.08900 1.03840
H56 H 1.29840 0.12500 1.12380

loop_
_atom_type_symbol
_atom_type_radius_bond
C 0.79
H 0.23
Li 1.58
N 0.68
O 0.68
